data_2213931
loop_
_publ_author_name
'Hamed, Khmiri'
'Samah, Akriche'
'Mohamed, Rzaigui'

_publ_section_title
;
 3-Amino-2-chloropyridinium dihydrogenphosphate
;
_journal_coeditor_code PV2010
_journal_issue 6
_journal_name_full 'Acta Crystallographica Section E'
_journal_page_first o2896
_journal_page_last o2896
_journal_paper_doi 10.1107/S1600536807022325
_journal_volume 63
_journal_year 2007
_chemical_formula_iupac 'C5 H6 Cl N2 +, H2 P1 O4 -'
_chemical_formula_moiety 'C5 H6 Cl N2 +, H2 O4 P -'
_chemical_formula_sum 'C5 H8 Cl N2 O4 P'
_chemical_formula_weight 226.55
_chemical_name_systematic
;
3-Amino-2-chloropyridinium dihydrogenphosphate
;
_space_group_IT_number 14
_symmetry_cell_setting monoclinic
_symmetry_space_group_name_Hall '-P 2ybc'
_symmetry_space_group_name_H-M 'P 1 21/c 1'
_atom_sites_solution_hydrogens geom
_atom_sites_solution_primary direct
_atom_sites_solution_secondary difmap
_audit_creation_method SHELXL-97
_cell_angle_alpha 90.00
_cell_angle_beta 97.73(3)
_cell_angle_gamma 90.00
_cell_formula_units_Z 4
_cell_length_a 7.391(2)
_cell_length_b 16.230(3)
_cell_length_c 7.504(4)
_cell_measurement_reflns_used 25
_cell_measurement_temperature 293(2)
_cell_measurement_theta_max 10
_cell_measurement_theta_min 8
_cell_volume 892.0(6)
_computing_cell_refinement 'CAD-4 EXPRESS'
_computing_data_collection 'CAD-4 EXPRESS (Enraf--Nonius, 1994)'
_computing_data_reduction 'XCAD4 (Harms & Wocadlo, 1995)'
_computing_molecular_graphics 'ORTEP-3 for Windows (Farrugia, 1997)'
_computing_publication_material 'WinGX (Farrugia, 1999)'
_computing_structure_refinement 'SHELXL97 (Sheldrick, 1997)'
_computing_structure_solution 'SHELXS97 (Sheldrick, 1997)'
_diffrn_ambient_temperature 293
_diffrn_measured_fraction_theta_full 1.000
_diffrn_measured_fraction_theta_max 1.000
_diffrn_measurement_device '\k-geometry diffractometer'
_diffrn_measurement_device_type 'Enraf--Nonius Turbo-CAD-4'
_diffrn_measurement_method 'non-profiled \w'
_diffrn_radiation_monochromator graphite
_diffrn_radiation_source 'fine-focus sealed tube'
_diffrn_radiation_type Mok\a
_diffrn_radiation_wavelength 0.71073
_diffrn_reflns_av_R_equivalents 0.0216
_diffrn_reflns_av_sigmaI/netI 0.0217
_diffrn_reflns_limit_h_max 8
_diffrn_reflns_limit_h_min -8
_diffrn_reflns_limit_k_max 19
_diffrn_reflns_limit_k_min 0
_diffrn_reflns_limit_l_max 8
_diffrn_reflns_limit_l_min -8
_diffrn_reflns_number 3120
_diffrn_reflns_theta_full 25
_diffrn_reflns_theta_max 25
_diffrn_reflns_theta_min 2
_diffrn_standards_decay_% 1
_diffrn_standards_interval_time 120
_diffrn_standards_number 2
_exptl_absorpt_coefficient_mu 0.592
_exptl_absorpt_correction_type none
_exptl_crystal_colour colorless
_exptl_crystal_density_diffrn 1.687
_exptl_crystal_density_method 'not measured'
_exptl_crystal_description prism
_exptl_crystal_F_000 464
_exptl_crystal_size_max 0.21
_exptl_crystal_size_mid 0.19
_exptl_crystal_size_min 0.17
_refine_diff_density_max 0.322
_refine_diff_density_min -0.386
_refine_ls_extinction_method none
_refine_ls_goodness_of_fit_ref 1.079
_refine_ls_hydrogen_treatment mixed
_refine_ls_matrix_type full
_refine_ls_number_parameters 126
_refine_ls_number_reflns 1568
_refine_ls_number_restraints 0
_refine_ls_restrained_S_all 1.079
_refine_ls_R_factor_all 0.0328
_refine_ls_R_factor_gt 0.0303
_refine_ls_shift/su_max 0.0001
_refine_ls_shift/su_mean 0.000
_refine_ls_structure_factor_coef Fsqd
_refine_ls_weighting_details 'calc w=1/[\s^2^(Fo^2^)+(0.0403P)^2^+0.5528P] where P=(Fo^2^+2Fc^2^)/3'
_refine_ls_weighting_scheme calc
_refine_ls_wR_factor_gt 0.0837
_refine_ls_wR_factor_ref 0.0852
_reflns_number_gt 1467
_reflns_number_total 1568
_reflns_threshold_expression I>2sigma(I)
_cod_data_source_file pv2010.cif
_cod_data_source_block I
_cod_depositor_comments
;
The following automatic conversions were performed:
'_exptl_absorpt_correction_type' value 'None' changed to 'none' according
to '/home/saulius/struct/CIF-dictionaries/cif_core.dic' dictionary named
'cif_core.dic' version 2.4.1 from 2010-06-29.

Automatic conversion script
Id: cif_fix_enum 1527 2010-12-29 10:47:43Z saulius 

The following automatic conversions were performed:

'_exptl_absorpt_correction_type' value 'None' changed to 'none'
according to /home/saulius/struct/CIF-dictionaries/cif_core.dic
dictionary named 'cif_core.dic' version 2.4.1 from 2010-06-29.

Automatic conversion script
Id: cif_fix_values 1715 2011-07-08 13:25:40Z adriana 
;
_cod_original_cell_volume 891.9(6)
_cod_original_sg_symbol_H-M 'P 21/c'
_cod_database_code 2213931
_cod_database_fobs_code 2213931

loop_
_symmetry_equiv_pos_as_xyz
'x, y, z'
'-x, y+1/2, -z+1/2'
'-x, -y, -z'
'x, -y+1/2, z+1/2'

loop_
_atom_site_type_symbol
_atom_site_label
_atom_site_fract_x
_atom_site_fract_y
_atom_site_fract_z
_atom_site_U_iso_or_equiv
_atom_site_adp_type
_atom_site_calc_flag
_atom_site_refinement_flags
_atom_site_occupancy
P P 0.40091(7) 0.51420(3) 0.23747(7) 0.03013(17) Uani d . 1
Cl Cl 0.32834(7) 0.72253(4) 0.51245(8) 0.04714(19) Uani d . 1
O O1 0.5783(2) 0.55975(10) 0.3199(2) 0.0455(4) Uani d . 1
H H1 0.6305 0.5327 0.4038 0.068 Uiso calc R 1
O O2 0.4582(2) 0.42619(8) 0.1812(2) 0.0424(4) Uani d . 1
H H2 0.5285 0.4302 0.1059 0.064 Uiso calc R 1
O O3 0.3260(2) 0.56276(9) 0.0720(2) 0.0439(4) Uani d . 1
O O4 0.27281(19) 0.50273(9) 0.3745(2) 0.0374(3) Uani d . 1
N N1 0.0778(2) 0.82641(10) 0.5819(2) 0.0357(4) Uani d . 1
H H11 0.1582 0.8624 0.5625 0.043 Uiso calc R 1
N N2 0.0393(3) 0.60423(12) 0.5991(3) 0.0482(5) Uani d . 1
H H22 -0.050(4) 0.5675(16) 0.606(3) 0.046(7) Uiso d . 1
H H21 0.138(4) 0.5870(17) 0.561(4) 0.056(8) Uiso d . 1
C C1 0.1183(3) 0.74668(12) 0.5701(3) 0.0322(4) Uani d . 1
C C2 -0.0037(3) 0.68483(12) 0.6048(3) 0.0325(4) Uani d . 1
C C3 -0.1721(3) 0.71241(12) 0.6491(3) 0.0370(5) Uani d . 1
H H3 -0.2588 0.6740 0.6737 0.044 Uiso calc R 1
C C4 -0.2113(3) 0.79467(13) 0.6568(3) 0.0418(5) Uani d . 1
H H4 -0.3243 0.8118 0.6847 0.050 Uiso calc R 1
C C5 -0.0826(3) 0.85219(13) 0.6228(3) 0.0415(5) Uani d . 1
H H5 -0.1077 0.9082 0.6284 0.050 Uiso calc R 1

loop_
_atom_site_aniso_label
_atom_site_aniso_U_11
_atom_site_aniso_U_22
_atom_site_aniso_U_33
_atom_site_aniso_U_12
_atom_site_aniso_U_13
_atom_site_aniso_U_23
P 0.0342(3) 0.0262(3) 0.0324(3) 0.00296(18) 0.0132(2) 0.00355(18)
Cl 0.0324(3) 0.0520(3) 0.0595(4) -0.0018(2) 0.0151(2) -0.0031(3)
O1 0.0473(9) 0.0466(9) 0.0440(9) -0.0149(7) 0.0113(7) 0.0093(7)
O2 0.0565(9) 0.0285(7) 0.0471(9) 0.0075(6) 0.0247(7) 0.0042(6)
O3 0.0531(9) 0.0438(8) 0.0375(8) 0.0213(7) 0.0161(7) 0.0093(6)
O4 0.0366(7) 0.0408(8) 0.0383(8) -0.0012(6) 0.0174(6) 0.0004(6)
N1 0.0394(9) 0.0308(9) 0.0369(9) -0.0086(7) 0.0050(7) -0.0011(7)
N2 0.0422(11) 0.0303(9) 0.0761(15) 0.0001(8) 0.0229(10) -0.0013(9)
C1 0.0307(9) 0.0344(10) 0.0318(10) -0.0019(8) 0.0051(7) -0.0018(8)
C2 0.0329(10) 0.0320(10) 0.0330(10) -0.0021(8) 0.0058(8) -0.0013(8)
C3 0.0345(10) 0.0362(11) 0.0418(11) -0.0050(8) 0.0110(9) -0.0043(9)
C4 0.0347(11) 0.0404(11) 0.0519(13) 0.0007(9) 0.0116(9) -0.0089(10)
C5 0.0433(12) 0.0321(10) 0.0496(12) 0.0008(9) 0.0079(9) -0.0061(9)

loop_
_atom_type_symbol
_atom_type_description
_atom_type_scat_dispersion_real
_atom_type_scat_dispersion_imag
_atom_type_scat_source
C C 0.0033 0.0016 'International Tables Vol C Tables 4.2.6.8 and 6.1.1.4'
H H 0.0000 0.0000 'International Tables Vol C Tables 4.2.6.8 and 6.1.1.4'
Cl Cl 0.1484 0.1585 'International Tables Vol C Tables 4.2.6.8 and 6.1.1.4'
N N 0.0061 0.0033 'International Tables Vol C Tables 4.2.6.8 and 6.1.1.4'
O O 0.0106 0.0060 'International Tables Vol C Tables 4.2.6.8 and 6.1.1.4'
P P 0.1023 0.0942 'International Tables Vol C Tables 4.2.6.8 and 6.1.1.4'

loop_
_geom_angle_atom_site_label_1
_geom_angle_atom_site_label_2
_geom_angle_atom_site_label_3
_geom_angle
O4 P O3 115.62(9)
O4 P O1 111.20(9)
O3 P O1 105.94(9)
O4 P O2 106.88(8)
O3 P O2 109.68(9)
O1 P O2 107.25(9)
C5 N1 C1 122.31(17)
N1 C1 C2 121.94(18)
N1 C1 Cl 117.24(15)
C2 C1 Cl 120.82(15)
N2 C2 C1 122.07(19)
N2 C2 C3 122.47(19)
C1 C2 C3 115.45(18)
C4 C3 C2 121.34(19)
C3 C4 C5 119.8(2)
N1 C5 C4 119.14(19)
P O1 H1 109.5
P O2 H2 109.5
C5 N1 H11 118.8
C1 N1 H11 118.8
C2 N2 H22 117.7(16)
C2 N2 H21 122.5(18)
H22 N2 H21 118(2)
C4 C3 H3 119.3
C2 C3 H3 119.3
C3 C4 H4 120.1
C5 C4 H4 120.1
N1 C5 H5 120.4
C4 C5 H5 120.4

loop_
_geom_bond_atom_site_label_1
_geom_bond_atom_site_label_2
_geom_bond_distance
P O4 1.5001(15)
P O3 1.5116(16)
P O1 1.5591(16)
P O2 1.5641(14)
O1 H1 0.8200
O2 H2 0.8200
Cl C1 1.712(2)
N1 H11 0.8600
N1 C5 1.332(3)
N1 C1 1.334(3)
N2 C2 1.348(3)
C1 C2 1.397(3)
C2 C3 1.404(3)
C3 C4 1.369(3)
C4 C5 1.381(3)
N2 H22 0.90(3)
N2 H21 0.87(3)
C3 H3 0.9300
C4 C5 1.381(3)
C4 H4 0.9300
C5 H5 0.9300

loop_
_geom_hbond_atom_site_label_D
_geom_hbond_atom_site_label_H
_geom_hbond_atom_site_label_A
_geom_hbond_site_symmetry_A
_geom_hbond_distance_DH
_geom_hbond_distance_HA
_geom_hbond_distance_DA
_geom_hbond_angle_DHA
O1 H1 O4 3_666 0.82 1.81 2.611(3) 164
O2 H2 O3 3_665 0.82 1.83 2.646(3) 177
N1 H11 O3 4_565 0.86 1.73 2.577(3) 168
N2 H21 Cl . 0.87(3) 2.66(3) 3.008(3) 105(2)
N2 H21 O4 . 0.87(3) 2.28(3) 3.052(3) 149(3)
N2 H22 O4 3_566 0.90(3) 2.02(3) 2.915(3) 173(3)
C3 H3 O2 3_566 0.93 2.54 3.446(3) 166
C4 H4 O1 4_465 0.93 2.47 3.164(3) 132

loop_
_cod_related_entry_id
_cod_related_entry_database
_cod_related_entry_code
1 ChemSpider 21124359
